data_7708041
loop_
_publ_author_name
'Shao, Jia'
'Zhang, Qiang'
'Wei, Jing'
'Yuchi, Zhiguang'
'Cao, Peng'
'Li, Shao-Qing'
'Wang, Shan'
'Xu, Jing-Yuan'
'Yang, Shuang'
'Zhang, Yi'
'Wei, Jinxia'
'Tian, Jin-Lei'

_publ_section_title
;
 Synthesis, crystal structures, anticancer activities and molecular
 docking studies of novel thiazolidinone Cu(II) and Fe(III) complexes
 targeting lysosomes: special emphasis on their binding to DNA/BSA
;
_journal_name_full 'Dalton Transactions'
_journal_paper_doi 10.1039/D1DT02180J
_journal_year 2021
_chemical_formula_moiety 'C20 H22 Cl Cu N10 O2 S2, Cl, H2 O, [+ solvents]'
_chemical_formula_sum 'C20 H24 Cl2 Cu N10 O3 S2'
_chemical_formula_weight 651.05
_space_group_crystal_system triclinic
_space_group_IT_number 2
_space_group_name_Hall '-P 1'
_space_group_name_H-M_alt 'P -1'
_atom_sites_solution_hydrogens mixed
_atom_sites_solution_primary iterative
_audit_creation_date 2021-04-20
_audit_creation_method
;
Olex2 1.3
(compiled 2020.11.12 svn.r5f609507 for OlexSys, GUI svn.r6272)
;
_audit_update_record
;
2021-07-30 deposited with the CCDC.	2021-08-09 downloaded from the CCDC.
;
_cell_angle_alpha 75.57(3)
_cell_angle_beta 80.72(3)
_cell_angle_gamma 78.17(3)
_cell_formula_units_Z 2
_cell_length_a 7.8000(16)
_cell_length_b 11.885(2)
_cell_length_c 15.900(3)
_cell_measurement_reflns_used 3404
_cell_measurement_temperature 100
_cell_measurement_theta_max 25.1
_cell_measurement_theta_min 1.8
_cell_volume 1387.7(5)
_computing_molecular_graphics 'Olex2 1.3 (Dolomanov et al., 2009)'
_computing_publication_material 'Olex2 1.3 (Dolomanov et al., 2009)'
_computing_structure_refinement 'SHELXL 2014/7 (Sheldrick, 2015)'
_computing_structure_solution 'olex2.solve 1.3 (Bourhis et al., 2015)'
_diffrn_ambient_temperature 100
_diffrn_measured_fraction_theta_full 0.987
_diffrn_measured_fraction_theta_max 0.985
_diffrn_measurement_device_type 'Bruker P4'
_diffrn_measurement_method '\w scans'
_diffrn_radiation_monochromator graphite
_diffrn_radiation_type MoK\a
_diffrn_radiation_wavelength 0.71073
_diffrn_reflns_av_R_equivalents 0.0964
_diffrn_reflns_av_unetI/netI 0.1572
_diffrn_reflns_Laue_measured_fraction_full 0.987
_diffrn_reflns_Laue_measured_fraction_max 0.985
_diffrn_reflns_limit_h_max 9
_diffrn_reflns_limit_h_min -9
_diffrn_reflns_limit_k_max 14
_diffrn_reflns_limit_k_min -14
_diffrn_reflns_limit_l_max 18
_diffrn_reflns_limit_l_min -17
_diffrn_reflns_number 11798
_diffrn_reflns_point_group_measured_fraction_full 0.987
_diffrn_reflns_point_group_measured_fraction_max 0.985
_diffrn_reflns_theta_full 25.242
_diffrn_reflns_theta_max 25.256
_diffrn_reflns_theta_min 1.331
_exptl_absorpt_coefficient_mu 1.173
_exptl_absorpt_correction_type none
_exptl_crystal_colour green
_exptl_crystal_colour_primary green
_exptl_crystal_density_diffrn 1.558
_exptl_crystal_description block
_exptl_crystal_F_000 666
_refine_diff_density_max 1.594
_refine_diff_density_min -1.262
_refine_diff_density_rms 0.150
_refine_ls_extinction_method none
_refine_ls_goodness_of_fit_ref 0.949
_refine_ls_hydrogen_treatment constr
_refine_ls_matrix_type full
_refine_ls_number_parameters 348
_refine_ls_number_reflns 4958
_refine_ls_number_restraints 0
_refine_ls_restrained_S_all 0.949
_refine_ls_R_factor_all 0.1370
_refine_ls_R_factor_gt 0.0865
_refine_ls_shift/su_max 0.000
_refine_ls_shift/su_mean 0.000
_refine_ls_structure_factor_coef Fsqd
_refine_ls_weighting_details 'w=1/[\s^2^(Fo^2^)+(0.0980P)^2^] where P=(Fo^2^+2Fc^2^)/3'
_refine_ls_weighting_scheme calc
_refine_ls_wR_factor_gt 0.2038
_refine_ls_wR_factor_ref 0.2371
_reflns_Friedel_coverage 0.000
_reflns_number_gt 2435
_reflns_number_total 4958
_reflns_threshold_expression 'I > 2\s(I)'
_cod_data_source_file d1dt02180j2.cif
_cod_data_source_block 1
_cod_original_cell_volume 1387.7(6)
_cod_database_code 7708041
_shelx_shelxl_version_number 2014/7
_shelx_space_group_comment
;
The symmetry employed for this shelxl refinement is uniquely defined
by the following loop, which should always be used as a source of
symmetry information in preference to the above space-group names.
They are only intended as comments.
;
_olex2_refinement_description
;
1.a Free rotating group:
 O00I(H00G,H00H)
1.b Secondary CH2 refined with riding coordinates:
 C00Y(H00E,H00F), C012(H01G,H01H)
1.c Aromatic/amide H refined with riding coordinates:
 C00N(H00N), C00P(H00P), C00Q(H00Q), C00R(H00R), C00S(H00S), C00T(H00T),
 C00V(H00V), C00W(H00W)
1.d X=CH2 refined with riding coordinates:
 N00C(H00A,H00B), N00F(H00C,H00D)
1.e Idealised Me refined as rotating group:
 C010(H01A,H01B,H01C), C011(H01D,H01E,H01F)
;
_olex2_submission_special_instructions 'No special instructions were received'

loop_
_space_group_symop_operation_xyz
'x, y, z'
'-x, -y, -z'

loop_
_atom_site_label
_atom_site_type_symbol
_atom_site_fract_x
_atom_site_fract_y
_atom_site_fract_z
_atom_site_U_iso_or_equiv
_atom_site_adp_type
_atom_site_occupancy
_atom_site_site_symmetry_order
_atom_site_calc_flag
_atom_site_refinement_flags_posn
_atom_site_refinement_flags_adp
_atom_site_refinement_flags_occupancy
_atom_site_disorder_assembly
_atom_site_disorder_group
Cu01 Cu 0.69043(13) 0.43381(8) 0.17663(6) 0.0400(3) Uani 1 1 d . . . . .
Cl02 Cl 0.9111(3) 0.32881(17) 0.08689(13) 0.0409(5) Uani 1 1 d . . . . .
Cl03 Cl -0.1347(3) 0.33784(18) 0.57185(13) 0.0489(6) Uani 1 1 d . . . . .
S004 S 0.3725(3) 0.68709(19) 0.22380(14) 0.0456(6) Uani 1 1 d . . . . .
S005 S 0.4691(3) 0.42192(19) 0.40719(15) 0.0495(6) Uani 1 1 d . . . . .
O006 O 0.2781(8) 1.0128(5) 0.0962(4) 0.0564(17) Uani 1 1 d . . . . .
N007 N 0.5531(9) 0.3002(5) 0.2081(4) 0.0389(16) Uani 1 1 d . . . . .
N008 N 0.8019(8) 0.5780(6) 0.1574(4) 0.0371(16) Uani 1 1 d . . . . .
O009 O 0.4381(9) 0.1562(6) 0.6052(4) 0.066(2) Uani 1 1 d . . . . .
N00A N 0.7857(8) 0.4046(6) 0.2928(4) 0.0420(17) Uani 1 1 d . . . . .
N00B N 0.4713(8) 0.5150(6) 0.1217(4) 0.0392(16) Uani 1 1 d . . . . .
N00C N 0.9511(9) 0.4767(5) 0.3707(4) 0.0444(18) Uani 1 1 d . . . . .
H00A H 0.9492 0.4153 0.4150 0.053 Uiso 1 1 calc R U . . .
H00B H 1.0062 0.5337 0.3721 0.053 Uiso 1 1 calc R U . . .
N00D N 0.4301(8) 0.6308(5) 0.0651(4) 0.0382(16) Uani 1 1 d . . . . .
N00E N 0.3550(9) 0.8270(5) 0.0689(4) 0.0415(17) Uani 1 1 d . . . . .
N00F N 0.2053(9) 0.4828(6) 0.0900(4) 0.0436(18) Uani 1 1 d . . . . .
H00C H 0.1836 0.5542 0.0569 0.052 Uiso 1 1 calc R U . . .
H00D H 0.1300 0.4342 0.0973 0.052 Uiso 1 1 calc R U . . .
N00G N 0.7909(10) 0.3014(6) 0.3611(4) 0.0441(18) Uani 1 1 d . . . . .
N00H N 0.6201(10) 0.2100(6) 0.4813(5) 0.0502(19) Uani 1 1 d . . . . .
O00I O 0.0852(10) 0.0888(6) 0.6548(5) 0.070(2) Uani 1 1 d G . . . .
H00G H 0.1711 0.1290 0.6407 0.105 Uiso 1 1 d G U . . .
H00H H -0.0072 0.1398 0.6383 0.105 Uiso 1 1 d G U . . .
C00J C 0.3516(10) 0.4482(7) 0.1290(5) 0.0380(19) Uani 1 1 d . . . . .
C00K C 0.8658(10) 0.5884(6) 0.2286(5) 0.0357(19) Uani 1 1 d . . . . .
C00L C 0.3938(10) 0.7095(7) 0.1085(5) 0.039(2) Uani 1 1 d . . . . .
C00M C 0.3909(11) 0.3282(7) 0.1842(5) 0.0385(19) Uani 1 1 d . . . . .
C00N C 0.7925(10) 0.6681(7) 0.0881(5) 0.040(2) Uani 1 1 d . . . . .
H00N H 0.7470 0.6604 0.0383 0.048 Uiso 1 1 calc R U . . .
C00O C 0.8711(10) 0.4833(7) 0.3021(5) 0.040(2) Uani 1 1 d . . . . .
C00P C 0.2755(11) 0.2500(7) 0.2080(5) 0.045(2) Uani 1 1 d . . . . .
H00P H 0.1602 0.2713 0.1905 0.054 Uiso 1 1 calc R U . . .
C00Q C 0.8466(11) 0.7725(7) 0.0860(5) 0.043(2) Uani 1 1 d . . . . .
H00Q H 0.8444 0.8334 0.0343 0.052 Uiso 1 1 calc R U . . .
C00R C 0.6087(11) 0.1920(7) 0.2523(5) 0.045(2) Uani 1 1 d . . . . .
H00R H 0.7274 0.1713 0.2652 0.054 Uiso 1 1 calc R U . . .
C00S C 0.9170(10) 0.6921(7) 0.2329(5) 0.046(2) Uani 1 1 d . . . . .
H00S H 0.9599 0.6985 0.2839 0.055 Uiso 1 1 calc R U . . .
C00T C 0.4987(13) 0.1070(7) 0.2806(5) 0.051(2) Uani 1 1 d . . . . .
H00T H 0.5384 0.0304 0.3139 0.061 Uiso 1 1 calc R U . . .
C00U C 0.6477(12) 0.3050(7) 0.4131(5) 0.044(2) Uani 1 1 d . . . . .
C00V C 0.3304(12) 0.1407(8) 0.2577(5) 0.054(2) Uani 1 1 d . . . . .
H00V H 0.2501 0.0866 0.2767 0.065 Uiso 1 1 calc R U . . .
C00W C 0.9037(11) 0.7876(8) 0.1596(5) 0.048(2) Uani 1 1 d . . . . .
H00W H 0.9335 0.8607 0.1608 0.057 Uiso 1 1 calc R U . . .
C00X C 0.4753(13) 0.2298(8) 0.5385(6) 0.054(2) Uani 1 1 d . . . . .
C00Y C 0.3199(13) 0.8451(7) 0.2171(5) 0.053(2) Uani 1 1 d . . . . .
H00E H 0.2039 0.8655 0.2506 0.064 Uiso 1 1 calc R U . . .
H00F H 0.4105 0.8707 0.2417 0.064 Uiso 1 1 calc R U . . .
C00Z C 0.3157(12) 0.9049(8) 0.1225(6) 0.051(2) Uani 1 1 d . . . . .
C010 C 0.7532(13) 0.1033(7) 0.4974(6) 0.059(3) Uani 1 1 d . . . . .
H01A H 0.7912 0.0756 0.4431 0.089 Uiso 1 1 calc R U . . .
H01B H 0.7027 0.0419 0.5420 0.089 Uiso 1 1 calc R U . . .
H01C H 0.8547 0.1207 0.5178 0.089 Uiso 1 1 calc R U . . .
C011 C 0.3555(13) 0.8653(7) -0.0275(5) 0.052(2) Uani 1 1 d . . . . .
H01D H 0.4774 0.8570 -0.0557 0.078 Uiso 1 1 calc R U . . .
H01E H 0.2984 0.9480 -0.0429 0.078 Uiso 1 1 calc R U . . .
H01F H 0.2911 0.8162 -0.0476 0.078 Uiso 1 1 calc R U . . .
C012 C 0.3620(12) 0.3481(8) 0.5100(6) 0.057(3) Uani 1 1 d . . . . .
H01G H 0.3496 0.3953 0.5545 0.069 Uiso 1 1 calc R U . . .
H01H H 0.2431 0.3379 0.5023 0.069 Uiso 1 1 calc R U . . .

loop_
_atom_site_aniso_label
_atom_site_aniso_U_11
_atom_site_aniso_U_22
_atom_site_aniso_U_33
_atom_site_aniso_U_23
_atom_site_aniso_U_13
_atom_site_aniso_U_12
Cu01 0.0471(6) 0.0405(6) 0.0391(6) -0.0052(5) -0.0154(5) -0.0188(5)
Cl02 0.0472(12) 0.0424(11) 0.0401(11) -0.0081(9) -0.0134(9) -0.0187(9)
Cl03 0.0650(14) 0.0504(13) 0.0389(12) -0.0083(10) -0.0147(10) -0.0225(11)
S004 0.0564(14) 0.0429(12) 0.0396(12) -0.0038(10) -0.0140(10) -0.0131(10)
S005 0.0547(14) 0.0446(13) 0.0477(13) -0.0005(11) -0.0076(11) -0.0156(11)
O006 0.085(5) 0.036(3) 0.055(4) -0.010(3) -0.029(3) -0.010(3)
N007 0.047(4) 0.039(4) 0.036(4) -0.006(3) -0.011(3) -0.019(3)
N008 0.043(4) 0.048(4) 0.026(3) -0.005(3) -0.013(3) -0.020(3)
O009 0.075(5) 0.061(4) 0.058(4) 0.006(4) -0.009(4) -0.024(4)
N00A 0.045(4) 0.039(4) 0.042(4) -0.001(3) -0.015(3) -0.010(3)
N00B 0.047(4) 0.038(4) 0.037(4) -0.007(3) -0.011(3) -0.016(3)
N00C 0.063(5) 0.039(4) 0.038(4) 0.006(3) -0.026(3) -0.026(4)
N00D 0.047(4) 0.026(3) 0.047(4) -0.006(3) -0.013(3) -0.014(3)
N00E 0.053(4) 0.037(4) 0.037(4) -0.003(3) -0.010(3) -0.014(3)
N00F 0.058(4) 0.042(4) 0.042(4) -0.005(3) -0.018(4) -0.030(3)
N00G 0.062(5) 0.041(4) 0.037(4) 0.000(3) -0.020(4) -0.027(4)
N00H 0.068(5) 0.047(4) 0.041(4) -0.003(4) -0.013(4) -0.025(4)
O00I 0.078(5) 0.062(4) 0.073(5) -0.012(4) -0.015(4) -0.016(4)
C00J 0.044(5) 0.039(4) 0.039(5) -0.012(4) -0.006(4) -0.020(4)
C00K 0.046(5) 0.027(4) 0.034(4) 0.000(4) -0.012(4) -0.009(3)
C00L 0.045(5) 0.041(5) 0.029(4) -0.001(4) -0.007(4) -0.014(4)
C00M 0.049(5) 0.040(4) 0.036(5) -0.010(4) -0.009(4) -0.024(4)
C00N 0.043(5) 0.045(5) 0.040(5) -0.006(4) -0.018(4) -0.016(4)
C00O 0.041(5) 0.043(5) 0.039(5) -0.003(4) -0.011(4) -0.017(4)
C00P 0.051(5) 0.053(5) 0.039(5) -0.008(4) -0.011(4) -0.023(4)
C00Q 0.052(5) 0.044(5) 0.037(5) -0.003(4) -0.010(4) -0.020(4)
C00R 0.049(5) 0.045(5) 0.046(5) -0.004(4) -0.021(4) -0.016(4)
C00S 0.040(5) 0.060(6) 0.049(5) -0.024(5) -0.010(4) -0.018(4)
C00T 0.079(7) 0.046(5) 0.038(5) 0.002(4) -0.020(5) -0.035(5)
C00U 0.068(6) 0.037(5) 0.037(5) -0.006(4) -0.015(4) -0.026(4)
C00V 0.069(6) 0.052(6) 0.047(5) 0.001(5) -0.015(5) -0.033(5)
C00W 0.060(6) 0.049(5) 0.043(5) -0.012(4) -0.007(4) -0.026(5)
C00X 0.061(6) 0.047(5) 0.055(6) -0.002(5) -0.015(5) -0.016(5)
C00Y 0.078(7) 0.047(5) 0.040(5) -0.006(4) -0.026(5) -0.015(5)
C00Z 0.067(6) 0.049(6) 0.047(5) -0.014(5) -0.016(5) -0.020(5)
C010 0.087(7) 0.039(5) 0.055(6) 0.000(4) -0.026(5) -0.018(5)
C011 0.080(7) 0.050(5) 0.030(4) 0.003(4) -0.021(4) -0.025(5)
C012 0.064(6) 0.059(6) 0.045(5) -0.003(5) -0.002(5) -0.016(5)

loop_
_atom_type_symbol
_atom_type_description
_atom_type_scat_dispersion_real
_atom_type_scat_dispersion_imag
_atom_type_scat_source
C C 0.0033 0.0016 'International Tables Vol C Tables 4.2.6.8 and 6.1.1.4'
H H 0.0000 0.0000 'International Tables Vol C Tables 4.2.6.8 and 6.1.1.4'
Cl Cl 0.1484 0.1585 'International Tables Vol C Tables 4.2.6.8 and 6.1.1.4'
Cu Cu 0.3201 1.2651 'International Tables Vol C Tables 4.2.6.8 and 6.1.1.4'
N N 0.0061 0.0033 'International Tables Vol C Tables 4.2.6.8 and 6.1.1.4'
O O 0.0106 0.0060 'International Tables Vol C Tables 4.2.6.8 and 6.1.1.4'
S S 0.1246 0.1234 'International Tables Vol C Tables 4.2.6.8 and 6.1.1.4'

loop_
_geom_angle_atom_site_label_1
_geom_angle_atom_site_label_2
_geom_angle_atom_site_label_3
_geom_angle
_geom_angle_site_symmetry_1
_geom_angle_site_symmetry_3
_geom_angle_publ_flag
N007 Cu01 Cl02 90.8(2) . . ?
N007 Cu01 N008 171.8(3) . . ?
N007 Cu01 N00A 97.3(3) . . ?
N008 Cu01 Cl02 97.4(2) . . ?
N008 Cu01 N00A 79.8(2) . . ?
N00A Cu01 Cl02 106.1(2) . . ?
N00B Cu01 Cl02 115.2(2) . . ?
N00B Cu01 N007 80.2(3) . . ?
N00B Cu01 N008 96.8(2) . . ?
N00B Cu01 N00A 138.7(3) . . ?
C00L S004 C00Y 91.4(4) . . ?
C00U S005 C012 90.6(4) . . ?
C00M N007 Cu01 114.9(5) . . ?
C00R N007 Cu01 125.5(5) . . ?
C00R N007 C00M 119.6(7) . . ?
C00K N008 Cu01 114.0(5) . . ?
C00N N008 Cu01 125.9(5) . . ?
C00N N008 C00K 119.2(7) . . ?
N00G N00A Cu01 127.6(5) . . ?
C00O N00A Cu01 116.4(5) . . ?
C00O N00A N00G 115.5(6) . . ?
N00D N00B Cu01 130.8(5) . . ?
C00J N00B Cu01 115.2(5) . . ?
C00J N00B N00D 113.4(6) . . ?
H00A N00C H00B 120.0 . . ?
C00O N00C H00A 120.0 . . ?
C00O N00C H00B 120.0 . . ?
C00L N00D N00B 110.8(6) . . ?
C00L N00E C011 120.7(7) . . ?
C00Z N00E C00L 116.7(7) . . ?
C00Z N00E C011 122.6(7) . . ?
H00C N00F H00D 120.0 . . ?
C00J N00F H00C 120.0 . . ?
C00J N00F H00D 120.0 . . ?
C00U N00G N00A 111.0(7) . . ?
C00U N00H C010 121.6(8) . . ?
C00X N00H C00U 115.2(8) . . ?
C00X N00H C010 122.5(7) . . ?
H00G O00I H00H 104.5 . . ?
N00B C00J N00F 124.0(7) . . ?
N00B C00J C00M 115.2(7) . . ?
N00F C00J C00M 120.7(7) . . ?
N008 C00K C00O 115.1(7) . . ?
N008 C00K C00S 121.9(7) . . ?
C00S C00K C00O 123.0(7) . . ?
N00D C00L S004 126.5(6) . . ?
N00D C00L N00E 121.7(7) . . ?
N00E C00L S004 111.7(6) . . ?
N007 C00M C00J 113.9(6) . . ?
N007 C00M C00P 121.8(7) . . ?
C00P C00M C00J 124.3(7) . . ?
N008 C00N H00N 118.8 . . ?
N008 C00N C00Q 122.4(7) . . ?
C00Q C00N H00N 118.8 . . ?
N00A C00O N00C 125.4(7) . . ?
N00A C00O C00K 113.8(7) . . ?
N00C C00O C00K 120.8(7) . . ?
C00M C00P H00P 120.9 . . ?
C00V C00P C00M 118.3(8) . . ?
C00V C00P H00P 120.9 . . ?
C00N C00Q H00Q 120.3 . . ?
C00N C00Q C00W 119.4(7) . . ?
C00W C00Q H00Q 120.3 . . ?
N007 C00R H00R 118.8 . . ?
N007 C00R C00T 122.3(7) . . ?
C00T C00R H00R 118.8 . . ?
C00K C00S H00S 120.9 . . ?
C00K C00S C00W 118.3(8) . . ?
C00W C00S H00S 120.9 . . ?
C00R C00T H00T 121.9 . . ?
C00V C00T C00R 116.3(8) . . ?
C00V C00T H00T 121.9 . . ?
N00G C00U S005 126.3(6) . . ?
N00G C00U N00H 120.6(8) . . ?
N00H C00U S005 113.0(7) . . ?
C00P C00V C00T 121.5(8) . . ?
C00P C00V H00V 119.2 . . ?
C00T C00V H00V 119.2 . . ?
C00Q C00W C00S 118.6(8) . . ?
C00Q C00W H00W 120.7 . . ?
C00S C00W H00W 120.7 . . ?
O009 C00X N00H 122.9(9) . . ?
O009 C00X C012 124.1(9) . . ?
N00H C00X C012 112.9(8) . . ?
S004 C00Y H00E 110.2 . . ?
S004 C00Y H00F 110.2 . . ?
H00E C00Y H00F 108.5 . . ?
C00Z C00Y S004 107.3(6) . . ?
C00Z C00Y H00E 110.2 . . ?
C00Z C00Y H00F 110.2 . . ?
O006 C00Z N00E 123.9(8) . . ?
O006 C00Z C00Y 123.3(9) . . ?
N00E C00Z C00Y 112.8(7) . . ?
N00H C010 H01A 109.5 . . ?
N00H C010 H01B 109.5 . . ?
N00H C010 H01C 109.5 . . ?
H01A C010 H01B 109.5 . . ?
H01A C010 H01C 109.5 . . ?
H01B C010 H01C 109.5 . . ?
N00E C011 H01D 109.5 . . ?
N00E C011 H01E 109.5 . . ?
N00E C011 H01F 109.5 . . ?
H01D C011 H01E 109.5 . . ?
H01D C011 H01F 109.5 . . ?
H01E C011 H01F 109.5 . . ?
S005 C012 H01G 110.2 . . ?
S005 C012 H01H 110.2 . . ?
C00X C012 S005 107.5(7) . . ?
C00X C012 H01G 110.2 . . ?
C00X C012 H01H 110.2 . . ?
H01G C012 H01H 108.5 . . ?

loop_
_geom_bond_atom_site_label_1
_geom_bond_atom_site_label_2
_geom_bond_distance
_geom_bond_site_symmetry_2
_geom_bond_publ_flag
Cu01 Cl02 2.402(3) . ?
Cu01 N007 2.012(6) . ?
Cu01 N008 2.012(6) . ?
Cu01 N00A 2.026(6) . ?
Cu01 N00B 2.000(6) . ?
S004 C00L 1.771(8) . ?
S004 C00Y 1.818(9) . ?
S005 C00U 1.751(9) . ?
S005 C012 1.812(8) . ?
O006 C00Z 1.234(9) . ?
N007 C00M 1.333(9) . ?
N007 C00R 1.324(9) . ?
N008 C00K 1.350(9) . ?
N008 C00N 1.332(9) . ?
O009 C00X 1.231(10) . ?
N00A N00G 1.420(8) . ?
N00A C00O 1.301(10) . ?
N00B N00D 1.450(8) . ?
N00B C00J 1.319(10) . ?
N00C H00A 0.8800 . ?
N00C H00B 0.8800 . ?
N00C C00O 1.320(9) . ?
N00D C00L 1.257(10) . ?
N00E C00L 1.375(9) . ?
N00E C00Z 1.367(10) . ?
N00E C011 1.486(9) . ?
N00F H00C 0.8800 . ?
N00F H00D 0.8800 . ?
N00F C00J 1.328(9) . ?
N00G C00U 1.277(11) . ?
N00H C00U 1.383(9) . ?
N00H C00X 1.350(12) . ?
N00H C010 1.462(11) . ?
O00I H00G 0.8698 . ?
O00I H00H 0.8699 . ?
C00J C00M 1.477(10) . ?
C00K C00O 1.481(10) . ?
C00K C00S 1.392(11) . ?
C00M C00P 1.369(10) . ?
C00N H00N 0.9500 . ?
C00N C00Q 1.380(11) . ?
C00P H00P 0.9500 . ?
C00P C00V 1.366(11) . ?
C00Q H00Q 0.9500 . ?
C00Q C00W 1.381(11) . ?
C00R H00R 0.9500 . ?
C00R C00T 1.401(11) . ?
C00S H00S 0.9500 . ?
C00S C00W 1.410(11) . ?
C00T H00T 0.9500 . ?
C00T C00V 1.373(12) . ?
C00V H00V 0.9500 . ?
C00W H00W 0.9500 . ?
C00X C012 1.505(12) . ?
C00Y H00E 0.9900 . ?
C00Y H00F 0.9900 . ?
C00Y C00Z 1.498(11) . ?
C010 H01A 0.9800 . ?
C010 H01B 0.9800 . ?
C010 H01C 0.9800 . ?
C011 H01D 0.9800 . ?
C011 H01E 0.9800 . ?
C011 H01F 0.9800 . ?
C012 H01G 0.9900 . ?
C012 H01H 0.9900 . ?

loop_
_geom_torsion_atom_site_label_1
_geom_torsion_atom_site_label_2
_geom_torsion_atom_site_label_3
_geom_torsion_atom_site_label_4
_geom_torsion
_geom_torsion_site_symmetry_1
_geom_torsion_site_symmetry_2
_geom_torsion_site_symmetry_3
_geom_torsion_site_symmetry_4
_geom_torsion_publ_flag
Cu01 N007 C00M C00J 7.5(9) . . . . ?
Cu01 N007 C00M C00P -173.8(7) . . . . ?
Cu01 N007 C00R C00T 172.5(7) . . . . ?
Cu01 N008 C00K C00O 10.3(9) . . . . ?
Cu01 N008 C00K C00S -167.7(7) . . . . ?
Cu01 N008 C00N C00Q 168.8(6) . . . . ?
Cu01 N00A N00G C00U -87.5(8) . . . . ?
Cu01 N00A C00O N00C -176.0(7) . . . . ?
Cu01 N00A C00O C00K 6.6(10) . . . . ?
Cu01 N00B N00D C00L -78.0(8) . . . . ?
Cu01 N00B C00J N00F -173.4(6) . . . . ?
Cu01 N00B C00J C00M 6.1(10) . . . . ?
S004 C00Y C00Z O006 177.7(7) . . . . ?
S004 C00Y C00Z N00E -1.3(10) . . . . ?
N007 C00M C00P C00V 0.0(13) . . . . ?
N007 C00R C00T C00V 2.0(14) . . . . ?
N008 C00K C00O N00A -11.2(11) . . . . ?
N008 C00K C00O N00C 171.3(7) . . . . ?
N008 C00K C00S C00W -1.1(13) . . . . ?
N008 C00N C00Q C00W -3.6(13) . . . . ?
O009 C00X C012 S005 -178.4(8) . . . . ?
N00A N00G C00U S005 -2.9(10) . . . . ?
N00A N00G C00U N00H 176.0(7) . . . . ?
N00B N00D C00L S004 -5.8(10) . . . . ?
N00B N00D C00L N00E 178.1(7) . . . . ?
N00B C00J C00M N007 -9.0(11) . . . . ?
N00B C00J C00M C00P 172.4(8) . . . . ?
N00D N00B C00J N00F -1.1(12) . . . . ?
N00D N00B C00J C00M 178.4(6) . . . . ?
N00F C00J C00M N007 170.5(8) . . . . ?
N00F C00J C00M C00P -8.2(13) . . . . ?
N00G N00A C00O N00C -3.9(13) . . . . ?
N00G N00A C00O C00K 178.7(7) . . . . ?
N00H C00X C012 S005 -0.9(10) . . . . ?
C00J N00B N00D C00L 111.2(8) . . . . ?
C00J C00M C00P C00V 178.5(8) . . . . ?
C00K N008 C00N C00Q 0.3(12) . . . . ?
C00K C00S C00W C00Q -2.3(13) . . . . ?
C00L S004 C00Y C00Z 2.3(7) . . . . ?
C00L N00E C00Z O006 -179.9(8) . . . . ?
C00L N00E C00Z C00Y -0.9(11) . . . . ?
C00M N007 C00R C00T -4.6(13) . . . . ?
C00M C00P C00V C00T -2.6(14) . . . . ?
C00N N008 C00K C00O -179.9(7) . . . . ?
C00N N008 C00K C00S 2.1(12) . . . . ?
C00N C00Q C00W C00S 4.5(13) . . . . ?
C00O N00A N00G C00U 101.4(9) . . . . ?
C00O C00K C00S C00W -178.9(8) . . . . ?
C00R N007 C00M C00J -175.0(7) . . . . ?
C00R N007 C00M C00P 3.6(13) . . . . ?
C00R C00T C00V C00P 1.6(14) . . . . ?
C00S C00K C00O N00A 166.8(8) . . . . ?
C00S C00K C00O N00C -10.7(13) . . . . ?
C00U S005 C012 C00X -3.5(7) . . . . ?
C00U N00H C00X O009 -175.9(8) . . . . ?
C00U N00H C00X C012 6.5(11) . . . . ?
C00X N00H C00U S005 -9.5(9) . . . . ?
C00X N00H C00U N00G 171.5(8) . . . . ?
C00Y S004 C00L N00D -179.3(8) . . . . ?
C00Y S004 C00L N00E -2.9(7) . . . . ?
C00Z N00E C00L S004 2.8(9) . . . . ?
C00Z N00E C00L N00D 179.3(8) . . . . ?
C010 N00H C00U S005 179.8(6) . . . . ?
C010 N00H C00U N00G 0.8(12) . . . . ?
C010 N00H C00X O009 -5.2(14) . . . . ?
C010 N00H C00X C012 177.2(8) . . . . ?
C011 N00E C00L S004 -176.8(6) . . . . ?
C011 N00E C00L N00D -0.3(12) . . . . ?
C011 N00E C00Z O006 -0.3(14) . . . . ?
C011 N00E C00Z C00Y 178.7(8) . . . . ?
C012 S005 C00U N00G -173.8(8) . . . . ?
C012 S005 C00U N00H 7.3(7) . . . . ?
